data_7707161
loop_
_publ_author_name
'Golesorkhi, Bahman'
'Taarit, In\`es'
'Bolvin, H\'el\`ene'
'Nozary, Homayoun'
'Jim\'enez, Juan-Ram\'on'
'Besnard, C\'eline'
'Gu\'en\'ee, Laure'
'F\"urstenberg, Alexandre'
'Piguet, Claude'

_publ_section_title
;
 Molecular light-upconversion: we have had a problem! When excited state
 absorption (ESA) overcomes energy transfer upconversion (ETU) in
 Cr(III)/Er(III) complexes.
;
_journal_issue 23
_journal_name_full 'Dalton transactions (Cambridge, England : 2003)'
_journal_page_first 7955
_journal_page_last 7968
_journal_paper_doi 10.1039/d1dt01079d
_journal_volume 50
_journal_year 2021
_chemical_formula_moiety 'C45 H69 Er N9 O6, 3(Cl O4)'
_chemical_formula_sum 'C45 H69 Cl3 Er N9 O18'
_chemical_formula_weight 1297.70
_space_group_crystal_system monoclinic
_space_group_IT_number 15
_space_group_name_Hall '-C 2yc'
_space_group_name_H-M_alt 'C 1 2/c 1'
_atom_sites_solution_hydrogens geom
_atom_sites_solution_primary dual
_atom_sites_solution_secondary difmap
_audit_creation_date 2020-01-07
_audit_creation_method
;
Olex2 1.3
(compiled Nov 21 2019 18:26:39 for OlexSys, GUI svn.r6003)
;
_audit_update_record
;
2021-01-28 deposited with the CCDC.	2021-04-20 downloaded from the CCDC.
;
_cell_angle_alpha 90
_cell_angle_beta 91.5950(4)
_cell_angle_gamma 90
_cell_formula_units_Z 8
_cell_length_a 23.27946(12)
_cell_length_b 12.89607(10)
_cell_length_c 36.97997(19)
_cell_measurement_reflns_used 44174
_cell_measurement_temperature 150.00(10)
_cell_measurement_theta_max 74.6700
_cell_measurement_theta_min 2.3830
_cell_volume 11097.59(12)
_computing_cell_refinement 'CrysAlisPro 1.171.41.49a (Rigaku OD, 2019)'
_computing_data_collection 'CrysAlisPro 1.171.41.49a (Rigaku OD, 2019)'
_computing_data_reduction 'CrysAlisPro 1.171.41.49a (Rigaku OD, 2019)'
_computing_molecular_graphics 'Olex2 1.3 (Dolomanov et al., 2009)'
_computing_publication_material 'Olex2 1.3 (Dolomanov et al., 2009)'
_computing_structure_refinement 'SHELXL 2018/3 (Sheldrick, 2015)'
_computing_structure_solution 'SHELXT (Sheldrick, 2015)'
_diffrn_ambient_environment N~2~
_diffrn_ambient_temperature 150.00(10)
_diffrn_detector 'Hybrid Pixel Array Detector'
_diffrn_detector_area_resol_mean 10.0000
_diffrn_detector_type HyPix-Arc
_diffrn_measured_fraction_theta_full 0.997
_diffrn_measured_fraction_theta_max 0.986
_diffrn_measurement_details
;
List of Runs (angles in degrees, time in seconds):

  # Type    Start    End  Width  t~exp~   \w     \q     \k     \f   Frames
#--------------------------------------------------------------------------
  1  \w     76.00 107.00   0.50    1.00    --   75.13  30.00-150.00   62
  2  \w     86.00 114.00   0.50    1.00    --   81.25  72.00  72.82   56
  3  \w     97.00 123.00   0.50    1.00    --   81.25  64.00 124.36   52
  4  \w     93.00 126.00   0.50    1.00    --   81.25  55.00 154.23   66
  5  \w     96.00 122.00   0.50    1.00    --   77.04  30.00 120.00   52
  6  \w     83.00 108.00   0.50    1.00    --   81.25  23.00  17.47   50
  7  \w     78.00 103.00   0.50    1.00    --   77.04  30.00 -90.00   50
  8  \w     79.00 110.00   0.50    1.00    --   75.13  30.00 -90.00   62
  9  \w     94.00 130.00   0.50    1.00    --   81.25  20.00 -24.71   72
 10  \w     50.00  83.00   0.50    1.00    --   81.25  12.00 -58.42   66
 11  \w     52.00  89.00   0.50    1.00    --   81.25  20.00 -24.71   74
 12  \w     42.00  67.00   0.50    1.00    --   81.25   1.00  71.34   50
 13  \w     72.00 122.00   0.50    1.00    --   81.25   1.00  71.34  100
 14  \w    -35.00  -8.00   0.50    1.00    --  -57.24  30.00-150.00   54
 15  \w    -34.00  -8.00   0.50    1.00    --  -57.24  30.00-120.00   52
 16  \w    -35.00 -10.00   0.50    1.00    --  -57.24  30.00 -60.00   50
 17  \w    -67.00 -14.00   0.50    1.00    --  -57.24 124.00-101.00  106
 18  \w    -62.00 -36.00   0.50    1.00    --  -57.24 146.00  64.00   52
 19  \w     90.00 117.00   0.50    1.00    --   81.25  -1.00 -22.24   54
 20  \w     41.00  73.00   0.50    1.00    --   81.25  -1.00 -22.24   64
 21  \w     46.00  75.00   0.50    1.00    --   81.25 -77.00-155.75   58
 22  \w     44.00  69.00   0.50    1.00    --   81.25 -77.00 -52.84   50
 23  \w     43.00  69.00   0.50    1.00    --   81.25 -72.00 -39.16   52
 24  \w     48.00  74.00   0.50    1.00    --   81.25 -91.00 -89.52   52
 25  \w     75.00 113.00   0.50    1.00    --   81.25-129.00-165.27   76
 26  \w     45.00  71.00   0.50    1.00    --   81.25-129.00-165.27   52
 27  \w     84.00 111.00   0.50    1.00    --   81.25-124.00 -51.48   54
 28  \w     51.00  76.00   0.50    1.00    --   60.61-146.00  14.00   50
 29  \w     58.00  83.00   0.50    1.00    --   75.13-146.00  14.00   50
 30  \w     69.00 116.00   0.50    1.00    --   77.04-146.00  14.00   94
 31  \w     53.00 107.00   0.50    1.00    --   81.25-128.00  63.19  108
 32  \w     57.00  83.00   0.50    1.00    --   81.25-124.00 -51.48   52
 33  \w     36.00  72.00   0.50    1.00    --   77.04-124.00-179.00   72
 34  \w     69.00 105.00   0.50    1.00    --   75.13-124.00-179.00   72
 35  \w     52.00 105.00   0.50    1.00    --   81.25-115.00-146.01  106
 36  \w     62.00  87.00   0.50    1.00    --   60.61-124.00-179.00   50
 37  \w     85.00 110.00   0.50    1.00    --   81.25-121.00-101.03   50
 38  \w     40.00  68.00   0.50    1.00    --   81.25-121.00-101.03   56
 39  \w     55.00  94.00   0.50    1.00    --   81.25-113.00 -43.04   78
 40  \w     44.00  83.00   0.50    1.00    --   75.13 -94.00   0.00   78
 41  \w     49.00  91.00   0.50    1.00    --   81.25-123.00 141.89   84
;
_diffrn_measurement_device 'four-circle diffractometer'
_diffrn_measurement_device_type 'XtaLAB Synergy, Dualflex, HyPix-Arc'
_diffrn_measurement_method '\w scans'
_diffrn_orient_matrix_type 'CrysAlisPro convention (1999,Acta A55,543-557)'
_diffrn_orient_matrix_UB_11 0.0156625000
_diffrn_orient_matrix_UB_12 -0.0921507000
_diffrn_orient_matrix_UB_13 -0.0243487000
_diffrn_orient_matrix_UB_21 -0.0117359000
_diffrn_orient_matrix_UB_22 -0.0754830000
_diffrn_orient_matrix_UB_23 0.0311842000
_diffrn_orient_matrix_UB_31 -0.0632967000
_diffrn_orient_matrix_UB_32 -0.0087062000
_diffrn_orient_matrix_UB_33 -0.0130117000
_diffrn_radiation_monochromator mirror
_diffrn_radiation_probe x-ray
_diffrn_radiation_type 'Cu K\a'
_diffrn_radiation_wavelength 1.54184
_diffrn_reflns_av_R_equivalents 0.0248
_diffrn_reflns_av_unetI/netI 0.0163
_diffrn_reflns_Laue_measured_fraction_full 0.997
_diffrn_reflns_Laue_measured_fraction_max 0.986
_diffrn_reflns_limit_h_max 25
_diffrn_reflns_limit_h_min -29
_diffrn_reflns_limit_k_max 15
_diffrn_reflns_limit_k_min -16
_diffrn_reflns_limit_l_max 46
_diffrn_reflns_limit_l_min -45
_diffrn_reflns_number 60481
_diffrn_reflns_point_group_measured_fraction_full 0.997
_diffrn_reflns_point_group_measured_fraction_max 0.986
_diffrn_reflns_theta_full 67.684
_diffrn_reflns_theta_max 74.803
_diffrn_reflns_theta_min 2.391
_diffrn_source 'micro-focus sealed X-ray tube'
_diffrn_source_type 'PhotonJet (Cu) X-ray Source'
_exptl_absorpt_coefficient_mu 4.797
_exptl_absorpt_correction_T_max 0.773
_exptl_absorpt_correction_T_min 0.644
_exptl_absorpt_correction_type analytical
_exptl_absorpt_process_details
;
CrysAlisPro 1.171.41.49a (Rigaku Oxford Diffraction, 2019)
Analytical numeric absorption correction using a multifaceted crystal
			model based on expressions derived by R.C. Clark & J.S. Reid.
(Clark, R. C. & Reid, J. S. (1995). Acta Cryst. A51, 887-897)
Empirical absorption correction using spherical harmonics,
 implemented in SCALE3 ABSPACK scaling algorithm.
;
_exptl_crystal_colour pink
_exptl_crystal_colour_primary pink
_exptl_crystal_density_diffrn 1.553
_exptl_crystal_description prism
_exptl_crystal_F_000 5320
_exptl_crystal_size_max 0.14
_exptl_crystal_size_mid 0.09
_exptl_crystal_size_min 0.07
_refine_diff_density_max 1.529
_refine_diff_density_min -0.600
_refine_diff_density_rms 0.069
_refine_ls_extinction_method none
_refine_ls_goodness_of_fit_ref 1.038
_refine_ls_hydrogen_treatment constr
_refine_ls_matrix_type full
_refine_ls_number_parameters 721
_refine_ls_number_reflns 11246
_refine_ls_number_restraints 0
_refine_ls_restrained_S_all 1.038
_refine_ls_R_factor_all 0.0333
_refine_ls_R_factor_gt 0.0317
_refine_ls_shift/su_max 0.001
_refine_ls_shift/su_mean 0.000
_refine_ls_structure_factor_coef Fsqd
_refine_ls_weighting_details 'w=1/[\s^2^(Fo^2^)+(0.0352P)^2^+34.2207P] where P=(Fo^2^+2Fc^2^)/3'
_refine_ls_weighting_scheme calc
_refine_ls_wR_factor_gt 0.0790
_refine_ls_wR_factor_ref 0.0800
_reflns_Friedel_coverage 0.000
_reflns_number_gt 10652
_reflns_number_total 11246
_reflns_threshold_expression 'I > 2\s(I)'
_cod_data_source_file d1dt01079d2.cif
_cod_data_source_block 3_Er(dpa-amide)3
_cod_depositor_comments 'Adding full bibliography for 7707159--7707161.cif.'
_cod_original_cell_volume 11097.58(12)
_cod_database_code 7707161
_shelx_shelxl_version_number 2018/3
_chemical_oxdiff_formula 'C45 H69 Cl3 Er N9 O18'
_shelx_space_group_comment
;
The symmetry employed for this shelxl refinement is uniquely defined
by the following loop, which should always be used as a source of
symmetry information in preference to the above space-group names.
They are only intended as comments.
;
_shelx_estimated_absorpt_t_max 0.730
_shelx_estimated_absorpt_t_min 0.553
_reflns_odcompleteness_completeness 98.75
_reflns_odcompleteness_iscentric 1
_reflns_odcompleteness_theta 74.33
_olex2_refinement_description
;
1. Fixed Uiso
 At 1.2 times of:
  All C(H) groups, All C(H,H) groups, All C(H,H,H,H) groups
 At 1.5 times of:
  All C(H,H,H) groups
2. Uiso/Uaniso restraints and constraints
Uanis(C45B) = Uanis(C45A)
3. Others
 Sof(H44C)=Sof(H44D)=Sof(C45B)=Sof(H45D)=Sof(H45E)=Sof(H45F)=1-FVAR(1)
 Sof(H44A)=Sof(H44B)=Sof(C45A)=Sof(H45A)=Sof(H45B)=Sof(H45C)=FVAR(1)
 Sof(O17B)=Sof(O18B)=1-FVAR(2)
 Sof(O17A)=Sof(O18A)=FVAR(2)
4.a Secondary CH2 refined with riding coordinates:
 C7(H7A,H7B), C9(H9A,H9B), C12(H12A,H12B), C14(H14A,H14B), C22(H22A,H22B),
 C24(H24A,H24B), C27(H27A,H27B), C29(H29A,H29B), C37(H37A,H37B), C39(H39A,H39B),
  C42(H42A,H42B), C44(H44A,H44B), C44(H44C,H44D)
4.b Aromatic/amide H refined with riding coordinates:
 C2(H2), C3(H3), C4(H4), C17(H17), C18(H18), C19(H19), C32(H32), C33(H33),
 C34(H34)
4.c Idealised Me refined as rotating group:
 C8(H8A,H8B,H8C), C10(H10A,H10B,H10C), C13(H13A,H13B,H13C), C15(H15A,H15B,
 H15C), C23(H23A,H23B,H23C), C25(H25A,H25B,H25C), C28(H28A,H28B,H28C), C30(H30A,
 H30B,H30C), C38(H38A,H38B,H38C), C40(H40A,H40B,H40C), C43(H43A,H43B,H43C),
 C45A(H45A,H45B,H45C), C45B(H45D,H45E,H45F)
;
_olex2_submission_special_instructions 'No special instructions were received'
_oxdiff_exptl_absorpt_empirical_details
;
Empirical correction (ABSPACK) includes:
- Absorption correction using spherical harmonics
- Frame scaling
;
_oxdiff_exptl_absorpt_empirical_full_max 1.111
_oxdiff_exptl_absorpt_empirical_full_min 0.887

loop_
_space_group_symop_operation_xyz
'x, y, z'
'-x, y, -z+1/2'
'x+1/2, y+1/2, z'
'-x+1/2, y+1/2, -z+1/2'
'-x, -y, -z'
'x, -y, z-1/2'
'-x+1/2, -y+1/2, -z'
'x+1/2, -y+1/2, z-1/2'

loop_
_atom_site_label
_atom_site_type_symbol
_atom_site_fract_x
_atom_site_fract_y
_atom_site_fract_z
_atom_site_U_iso_or_equiv
_atom_site_adp_type
_atom_site_occupancy
_atom_site_site_symmetry_order
_atom_site_calc_flag
_atom_site_refinement_flags_posn
_atom_site_refinement_flags_adp
_atom_site_refinement_flags_occupancy
_atom_site_disorder_assembly
_atom_site_disorder_group
Er1 Er 0.25058(2) 0.20634(2) 0.37389(2) 0.02052(5) Uani 1 1 d . . . . .
O1 O 0.18409(7) 0.06808(13) 0.38081(4) 0.0256(3) Uani 1 1 d . . . . .
O2 O 0.25528(7) 0.33484(13) 0.32921(4) 0.0257(3) Uani 1 1 d . . . . .
O3 O 0.25431(8) 0.16743(14) 0.43678(5) 0.0289(4) Uani 1 1 d . . . . .
O4 O 0.29608(7) 0.11844(14) 0.32728(4) 0.0270(4) Uani 1 1 d . . . . .
O5 O 0.34687(7) 0.25813(13) 0.38315(4) 0.0251(3) Uani 1 1 d . . . . .
O6 O 0.16586(7) 0.29030(13) 0.38798(5) 0.0288(4) Uani 1 1 d . . . . .
N1 N 0.17813(8) 0.18763(15) 0.32328(5) 0.0229(4) Uani 1 1 d . . . . .
N2 N 0.12172(9) -0.04829(16) 0.35644(6) 0.0260(4) Uani 1 1 d . . . . .
N3 N 0.24013(9) 0.38773(17) 0.27140(6) 0.0281(4) Uani 1 1 d . . . . .
N4 N 0.30571(8) 0.04946(16) 0.39223(5) 0.0243(4) Uani 1 1 d . . . . .
N5 N 0.38603(9) 0.07391(18) 0.31341(6) 0.0317(5) Uani 1 1 d . . . . .
N6 N 0.22641(10) 0.03677(19) 0.47270(6) 0.0344(5) Uani 1 1 d . . . . .
N7 N 0.26385(8) 0.38096(15) 0.40322(5) 0.0218(4) Uani 1 1 d . . . . .
N8 N 0.41395(8) 0.35146(17) 0.41390(6) 0.0262(4) Uani 1 1 d . . . . .
N9 N 0.11496(9) 0.40991(19) 0.41758(7) 0.0391(6) Uani 1 1 d . . . . .
C1 C 0.17156(10) 0.26882(18) 0.30092(6) 0.0235(5) Uani 1 1 d . . . . .
C2 C 0.11861(11) 0.29347(19) 0.28490(7) 0.0284(5) Uani 1 1 d . . . . .
H2 H 0.114403 0.352735 0.269804 0.034 Uiso 1 1 calc R U . . .
C3 C 0.07224(11) 0.2301(2) 0.29138(7) 0.0314(5) Uani 1 1 d . . . . .
H3 H 0.035491 0.246080 0.281040 0.038 Uiso 1 1 calc R U . . .
C4 C 0.07946(11) 0.1428(2) 0.31307(7) 0.0297(5) Uani 1 1 d . . . . .
H4 H 0.048330 0.097177 0.317292 0.036 Uiso 1 1 calc R U . . .
C5 C 0.13371(10) 0.12451(18) 0.32839(6) 0.0241(5) Uani 1 1 d . . . . .
C6 C 0.14780(10) 0.04336(18) 0.35664(6) 0.0228(5) Uani 1 1 d . . . . .
C7 C 0.13191(11) -0.1174(2) 0.38780(7) 0.0309(5) Uani 1 1 d . . . . .
H7A H 0.099581 -0.167013 0.389192 0.037 Uiso 1 1 calc R U . . .
H7B H 0.132613 -0.075377 0.410203 0.037 Uiso 1 1 calc R U . . .
C8 C 0.18735(12) -0.1773(2) 0.38592(8) 0.0350(6) Uani 1 1 d . . . . .
H8A H 0.186583 -0.220504 0.364117 0.053 Uiso 1 1 calc R U . . .
H8B H 0.191851 -0.221519 0.407356 0.053 Uiso 1 1 calc R U . . .
H8C H 0.219660 -0.128707 0.385062 0.053 Uiso 1 1 calc R U . . .
C9 C 0.09334(11) -0.0945(2) 0.32413(7) 0.0324(6) Uani 1 1 d . . . . .
H9A H 0.112733 -0.160673 0.318518 0.039 Uiso 1 1 calc R U . . .
H9B H 0.098299 -0.047318 0.303335 0.039 Uiso 1 1 calc R U . . .
C10 C 0.02961(13) -0.1152(3) 0.32827(10) 0.0507(8) Uani 1 1 d . . . . .
H10A H 0.012599 -0.136932 0.304935 0.076 Uiso 1 1 calc R U . . .
H10B H 0.010650 -0.051862 0.336384 0.076 Uiso 1 1 calc R U . . .
H10C H 0.024469 -0.170319 0.346149 0.076 Uiso 1 1 calc R U . . .
C11 C 0.22546(10) 0.33392(18) 0.30051(6) 0.0245(5) Uani 1 1 d . . . . .
C12 C 0.28847(12) 0.4612(2) 0.27458(8) 0.0359(6) Uani 1 1 d . . . . .
H12A H 0.319985 0.437051 0.259248 0.043 Uiso 1 1 calc R U . . .
H12B H 0.303115 0.462481 0.299966 0.043 Uiso 1 1 calc R U . . .
C13 C 0.27119(14) 0.5702(2) 0.26324(9) 0.0413(7) Uani 1 1 d . . . . .
H13A H 0.304189 0.616832 0.266477 0.062 Uiso 1 1 calc R U . . .
H13B H 0.239716 0.594243 0.278182 0.062 Uiso 1 1 calc R U . . .
H13C H 0.258509 0.570016 0.237749 0.062 Uiso 1 1 calc R U . . .
C14 C 0.21182(12) 0.3758(2) 0.23541(7) 0.0305(5) Uani 1 1 d . . . . .
H14A H 0.188099 0.437922 0.230113 0.037 Uiso 1 1 calc R U . . .
H14B H 0.185823 0.315039 0.235836 0.037 Uiso 1 1 calc R U . . .
C15 C 0.25429(14) 0.3614(2) 0.20546(8) 0.0418(7) Uani 1 1 d . . . . .
H15A H 0.233464 0.343950 0.182873 0.063 Uiso 1 1 calc R U . . .
H15B H 0.280936 0.305081 0.211930 0.063 Uiso 1 1 calc R U . . .
H15C H 0.275920 0.425726 0.202212 0.063 Uiso 1 1 calc R U . . .
C16 C 0.34121(10) 0.0060(2) 0.36888(7) 0.0274(5) Uani 1 1 d . . . . .
C17 C 0.36904(12) -0.0870(2) 0.37687(8) 0.0366(6) Uani 1 1 d . . . . .
H17 H 0.391911 -0.120385 0.359457 0.044 Uiso 1 1 calc R U . . .
C18 C 0.36255(13) -0.1297(2) 0.41086(8) 0.0399(7) Uani 1 1 d . . . . .
H18 H 0.382049 -0.192112 0.417190 0.048 Uiso 1 1 calc R U . . .
C19 C 0.32784(12) -0.0820(2) 0.43564(8) 0.0347(6) Uani 1 1 d . . . . .
H19 H 0.324282 -0.109279 0.459347 0.042 Uiso 1 1 calc R U . . .
C20 C 0.29820(11) 0.0072(2) 0.42482(7) 0.0274(5) Uani 1 1 d . . . . .
C21 C 0.25743(11) 0.0738(2) 0.44599(6) 0.0272(5) Uani 1 1 d . . . . .
C22 C 0.18925(16) 0.1098(3) 0.49176(8) 0.0506(8) Uani 1 1 d . . . . .
H22A H 0.209334 0.177138 0.494462 0.061 Uiso 1 1 calc R U . . .
H22B H 0.182231 0.082718 0.516294 0.061 Uiso 1 1 calc R U . . .
C23 C 0.13261(17) 0.1267(3) 0.47221(11) 0.0656(11) Uani 1 1 d . . . . .
H23A H 0.139327 0.149358 0.447391 0.098 Uiso 1 1 calc R U . . .
H23B H 0.110784 0.180018 0.484784 0.098 Uiso 1 1 calc R U . . .
H23C H 0.110769 0.061724 0.471707 0.098 Uiso 1 1 calc R U . . .
C24 C 0.21583(13) -0.0739(2) 0.48010(7) 0.0352(6) Uani 1 1 d . . . . .
H24A H 0.230792 -0.115971 0.460036 0.042 Uiso 1 1 calc R U . . .
H24B H 0.173883 -0.085914 0.480947 0.042 Uiso 1 1 calc R U . . .
C25 C 0.24377(15) -0.1095(3) 0.51527(8) 0.0486(8) Uani 1 1 d . . . . .
H25A H 0.285651 -0.106871 0.513372 0.073 Uiso 1 1 calc R U . . .
H25B H 0.231886 -0.180844 0.520346 0.073 Uiso 1 1 calc R U . . .
H25C H 0.231918 -0.064003 0.534925 0.073 Uiso 1 1 calc R U . . .
C26 C 0.34139(11) 0.06900(19) 0.33453(7) 0.0263(5) Uani 1 1 d . . . . .
C27 C 0.44377(12) 0.0322(2) 0.32182(9) 0.0404(7) Uani 1 1 d . . . . .
H27A H 0.446160 0.011788 0.347626 0.048 Uiso 1 1 calc R U . . .
H27B H 0.472627 0.087204 0.318036 0.048 Uiso 1 1 calc R U . . .
C28 C 0.45808(16) -0.0607(3) 0.29871(11) 0.0552(9) Uani 1 1 d . . . . .
H28A H 0.457326 -0.040353 0.273172 0.083 Uiso 1 1 calc R U . . .
H28B H 0.429713 -0.115611 0.302388 0.083 Uiso 1 1 calc R U . . .
H28C H 0.496468 -0.086375 0.305615 0.083 Uiso 1 1 calc R U . . .
C29 C 0.38175(13) 0.1392(2) 0.28059(8) 0.0395(7) Uani 1 1 d . . . . .
H29A H 0.342219 0.134902 0.270120 0.047 Uiso 1 1 calc R U . . .
H29B H 0.408394 0.112383 0.262397 0.047 Uiso 1 1 calc R U . . .
C30 C 0.39611(16) 0.2511(3) 0.28871(11) 0.0577(9) Uani 1 1 d . . . . .
H30A H 0.393738 0.291535 0.266278 0.087 Uiso 1 1 calc R U . . .
H30B H 0.435157 0.255612 0.299199 0.087 Uiso 1 1 calc R U . . .
H30C H 0.368768 0.278799 0.305917 0.087 Uiso 1 1 calc R U . . .
C31 C 0.21724(10) 0.44188(19) 0.40197(6) 0.0233(5) Uani 1 1 d . . . . .
C32 C 0.22087(11) 0.54716(19) 0.39453(7) 0.0273(5) Uani 1 1 d . . . . .
H32 H 0.187308 0.588907 0.392576 0.033 Uiso 1 1 calc R U . . .
C33 C 0.27515(11) 0.5897(2) 0.39002(7) 0.0301(5) Uani 1 1 d . . . . .
H33 H 0.278906 0.660962 0.383960 0.036 Uiso 1 1 calc R U . . .
C34 C 0.32372(11) 0.5283(2) 0.39437(7) 0.0277(5) Uani 1 1 d . . . . .
H34 H 0.361094 0.557426 0.393097 0.033 Uiso 1 1 calc R U . . .
C35 C 0.31625(10) 0.42335(19) 0.40061(6) 0.0218(4) Uani 1 1 d . . . . .
C36 C 0.36170(10) 0.34022(19) 0.39912(6) 0.0234(5) Uani 1 1 d . . . . .
C37 C 0.43305(11) 0.4377(2) 0.43765(7) 0.0315(6) Uani 1 1 d . . . . .
H37A H 0.449143 0.408628 0.460549 0.038 Uiso 1 1 calc R U . . .
H37B H 0.399305 0.480490 0.443596 0.038 Uiso 1 1 calc R U . . .
C38 C 0.47790(12) 0.5065(2) 0.42080(8) 0.0386(6) Uani 1 1 d . . . . .
H38A H 0.462212 0.536077 0.398201 0.058 Uiso 1 1 calc R U . . .
H38B H 0.512113 0.465285 0.415726 0.058 Uiso 1 1 calc R U . . .
H38C H 0.488354 0.562630 0.437600 0.058 Uiso 1 1 calc R U . . .
C39 C 0.45418(11) 0.2636(2) 0.41077(8) 0.0347(6) Uani 1 1 d . . . . .
H39A H 0.494067 0.288946 0.414329 0.042 Uiso 1 1 calc R U . . .
H39B H 0.450461 0.233824 0.386132 0.042 Uiso 1 1 calc R U . . .
C40 C 0.44259(14) 0.1797(3) 0.43834(10) 0.0478(8) Uani 1 1 d . . . . .
H40A H 0.469485 0.122187 0.435170 0.072 Uiso 1 1 calc R U . . .
H40B H 0.403103 0.154508 0.434907 0.072 Uiso 1 1 calc R U . . .
H40C H 0.447692 0.208262 0.462782 0.072 Uiso 1 1 calc R U . . .
C41 C 0.16298(10) 0.3777(2) 0.40261(7) 0.0264(5) Uani 1 1 d . . . . .
C42 C 0.10932(13) 0.5012(2) 0.44112(9) 0.0405(7) Uani 1 1 d . . . . .
H42A H 0.079144 0.547641 0.430902 0.049 Uiso 1 1 calc R U . . .
H42B H 0.146028 0.540009 0.441976 0.049 Uiso 1 1 calc R U . . .
C43 C 0.0940(2) 0.4699(3) 0.47894(13) 0.0901(18) Uani 1 1 d . . . . .
H43A H 0.056479 0.435357 0.478309 0.135 Uiso 1 1 calc R U . . .
H43B H 0.092269 0.531766 0.494273 0.135 Uiso 1 1 calc R U . . .
H43C H 0.123238 0.422308 0.488820 0.135 Uiso 1 1 calc R U . . .
C44 C 0.06328(14) 0.3425(3) 0.41311(13) 0.0641(12) Uani 1 1 d . . . . .
H44A H 0.071991 0.284934 0.396412 0.077 Uiso 0.439(12) 1 calc R U P A 1
H44B H 0.054107 0.311884 0.436819 0.077 Uiso 0.439(12) 1 calc R U P A 1
H44C H 0.074903 0.268886 0.411141 0.077 Uiso 0.561(12) 1 calc R U P A 2
H44D H 0.038329 0.349850 0.434206 0.077 Uiso 0.561(12) 1 calc R U P A 2
C45A C 0.0141(6) 0.3984(11) 0.3992(5) 0.084(2) Uani 0.439(12) 1 d . . P A 1
H45A H 0.002499 0.450138 0.416982 0.126 Uiso 0.439(12) 1 calc R U P A 1
H45B H -0.017644 0.349947 0.394463 0.126 Uiso 0.439(12) 1 calc R U P A 1
H45C H 0.023911 0.433319 0.376653 0.126 Uiso 0.439(12) 1 calc R U P A 1
C45B C 0.0345(5) 0.3734(9) 0.3822(4) 0.084(2) Uani 0.561(12) 1 d . . P A 2
H45D H 0.022433 0.445824 0.384678 0.126 Uiso 0.561(12) 1 calc R U P A 2
H45E H 0.000586 0.329513 0.378084 0.126 Uiso 0.561(12) 1 calc R U P A 2
H45F H 0.059893 0.367145 0.361579 0.126 Uiso 0.561(12) 1 calc R U P A 2
Cl1 Cl 0.09074(3) 0.15206(6) 0.17807(2) 0.03811(15) Uani 1 1 d . . . . .
O7 O 0.05275(14) 0.1890(3) 0.15035(8) 0.0786(9) Uani 1 1 d . . . . .
O8 O 0.06704(16) 0.1702(3) 0.21221(8) 0.0918(11) Uani 1 1 d . . . . .
O9 O 0.14379(12) 0.2039(2) 0.17535(11) 0.0823(10) Uani 1 1 d . . . . .
O10 O 0.09926(13) 0.0431(2) 0.17395(8) 0.0663(7) Uani 1 1 d . . . . .
Cl2 Cl 0.07995(3) 0.78286(6) 0.50173(2) 0.04320(16) Uani 1 1 d . . . . .
O11 O 0.03656(14) 0.7165(3) 0.51419(10) 0.0922(11) Uani 1 1 d . . . . .
O12 O 0.05847(16) 0.8648(3) 0.48122(13) 0.1206(16) Uani 1 1 d . . . . .
O13 O 0.11157(13) 0.8257(3) 0.53204(8) 0.0734(8) Uani 1 1 d . . . . .
O14 O 0.12102(18) 0.7265(3) 0.48174(12) 0.1106(15) Uani 1 1 d . . . . .
Cl3 Cl 0.10813(3) 0.59710(6) 0.32387(2) 0.04324(17) Uani 1 1 d . . . . .
O15 O 0.15548(11) 0.6584(2) 0.31422(8) 0.0662(8) Uani 1 1 d . . . . .
O16 O 0.08728(11) 0.6293(2) 0.35819(6) 0.0540(6) Uani 1 1 d . . . . .
O17A O 0.0683(3) 0.5606(15) 0.29693(19) 0.060(4) Uani 0.40(2) 1 d . . P B 1
O18A O 0.1442(7) 0.4954(9) 0.3307(2) 0.063(3) Uani 0.40(2) 1 d . . P B 1
O17B O 0.0628(2) 0.6385(12) 0.29834(13) 0.071(3) Uani 0.60(2) 1 d . . P B 2
O18B O 0.1133(6) 0.4952(6) 0.3230(4) 0.094(4) Uani 0.60(2) 1 d . . P B 2

loop_
_atom_site_aniso_label
_atom_site_aniso_U_11
_atom_site_aniso_U_22
_atom_site_aniso_U_33
_atom_site_aniso_U_23
_atom_site_aniso_U_13
_atom_site_aniso_U_12
Er1 0.02231(8) 0.01755(8) 0.02173(8) -0.00045(5) 0.00110(5) -0.00138(5)
O1 0.0281(8) 0.0217(8) 0.0270(8) 0.0006(7) 0.0004(7) -0.0042(7)
O2 0.0295(9) 0.0227(8) 0.0248(8) 0.0024(7) -0.0012(7) -0.0031(7)
O3 0.0384(10) 0.0247(9) 0.0239(8) 0.0002(7) 0.0041(7) -0.0009(7)
O4 0.0289(9) 0.0270(9) 0.0251(8) -0.0023(7) 0.0020(7) 0.0021(7)
O5 0.0230(8) 0.0233(8) 0.0290(8) -0.0009(7) 0.0012(6) -0.0019(7)
O6 0.0236(8) 0.0247(9) 0.0383(10) -0.0084(7) 0.0046(7) -0.0029(7)
N1 0.0259(10) 0.0188(9) 0.0241(9) -0.0014(8) 0.0026(8) -0.0005(8)
N2 0.0275(10) 0.0204(10) 0.0303(10) 0.0002(8) 0.0025(8) -0.0034(8)
N3 0.0337(11) 0.0239(10) 0.0268(10) 0.0042(8) 0.0006(8) -0.0025(9)
N4 0.0245(10) 0.0224(10) 0.0258(10) -0.0015(8) -0.0004(8) -0.0022(8)
N5 0.0302(11) 0.0330(12) 0.0322(11) -0.0021(9) 0.0067(9) 0.0001(9)
N6 0.0442(13) 0.0331(12) 0.0262(11) 0.0033(9) 0.0060(9) -0.0038(10)
N7 0.0220(9) 0.0215(10) 0.0218(9) -0.0011(8) 0.0007(7) -0.0022(8)
N8 0.0214(9) 0.0269(11) 0.0305(10) 0.0016(8) 0.0008(8) -0.0034(8)
N9 0.0252(11) 0.0332(13) 0.0596(16) -0.0191(11) 0.0106(10) -0.0041(9)
C1 0.0297(12) 0.0184(11) 0.0224(11) -0.0016(9) 0.0022(9) 0.0010(9)
C2 0.0352(13) 0.0218(12) 0.0282(12) -0.0006(10) -0.0004(10) 0.0041(10)
C3 0.0277(12) 0.0292(13) 0.0370(14) -0.0016(11) -0.0044(10) 0.0059(10)
C4 0.0251(12) 0.0261(13) 0.0378(14) -0.0005(11) -0.0018(10) -0.0019(10)
C5 0.0272(12) 0.0186(11) 0.0267(11) -0.0021(9) 0.0037(9) -0.0001(9)
C6 0.0213(11) 0.0204(11) 0.0270(11) -0.0004(9) 0.0039(9) -0.0009(9)
C7 0.0361(14) 0.0244(12) 0.0323(13) 0.0042(10) 0.0034(10) -0.0052(11)
C8 0.0423(15) 0.0238(13) 0.0387(14) 0.0009(11) -0.0029(12) 0.0017(11)
C9 0.0353(14) 0.0236(13) 0.0380(14) -0.0032(11) -0.0027(11) -0.0059(11)
C10 0.0395(16) 0.051(2) 0.061(2) 0.0061(16) -0.0079(14) -0.0213(15)
C11 0.0298(12) 0.0166(11) 0.0271(12) 0.0000(9) 0.0028(9) 0.0018(9)
C12 0.0371(14) 0.0323(15) 0.0381(14) 0.0117(12) -0.0010(11) -0.0068(12)
C13 0.0491(17) 0.0270(14) 0.0477(17) 0.0053(12) 0.0004(13) -0.0074(13)
C14 0.0387(14) 0.0280(13) 0.0250(12) 0.0038(10) 0.0015(10) 0.0022(11)
C15 0.0518(17) 0.0386(16) 0.0356(15) -0.0013(12) 0.0112(13) 0.0005(14)
C16 0.0260(12) 0.0248(12) 0.0316(13) -0.0024(10) 0.0014(10) 0.0002(10)
C17 0.0365(14) 0.0289(14) 0.0445(16) -0.0025(12) 0.0044(12) 0.0078(11)
C18 0.0411(15) 0.0294(14) 0.0490(17) 0.0079(12) 0.0005(13) 0.0089(12)
C19 0.0380(14) 0.0299(14) 0.0361(14) 0.0067(11) -0.0023(11) 0.0024(11)
C20 0.0294(12) 0.0258(13) 0.0269(12) 0.0014(10) -0.0021(9) -0.0035(10)
C21 0.0327(13) 0.0276(13) 0.0210(11) 0.0011(9) -0.0015(9) -0.0027(10)
C22 0.073(2) 0.0457(19) 0.0346(15) 0.0016(13) 0.0255(15) 0.0004(17)
C23 0.071(2) 0.070(3) 0.058(2) 0.0169(19) 0.0287(19) 0.026(2)
C24 0.0424(15) 0.0328(15) 0.0303(13) 0.0092(11) -0.0002(11) -0.0084(12)
C25 0.0563(19) 0.054(2) 0.0350(15) 0.0157(14) -0.0041(14) -0.0068(16)
C26 0.0283(12) 0.0226(12) 0.0282(12) -0.0074(10) 0.0025(9) -0.0017(10)
C27 0.0291(14) 0.0405(17) 0.0519(17) -0.0007(14) 0.0085(12) 0.0061(12)
C28 0.0517(19) 0.047(2) 0.068(2) -0.0068(17) 0.0218(17) 0.0112(16)
C29 0.0365(15) 0.0481(18) 0.0345(14) 0.0029(13) 0.0114(11) -0.0020(13)
C30 0.055(2) 0.049(2) 0.069(2) 0.0175(18) -0.0022(17) -0.0116(17)
C31 0.0235(11) 0.0235(12) 0.0231(11) -0.0024(9) 0.0019(9) -0.0022(9)
C32 0.0275(12) 0.0228(12) 0.0318(12) -0.0020(10) 0.0046(10) 0.0021(10)
C33 0.0335(13) 0.0191(12) 0.0378(14) 0.0018(10) 0.0059(11) -0.0019(10)
C34 0.0262(12) 0.0248(12) 0.0325(13) -0.0001(10) 0.0051(10) -0.0055(10)
C35 0.0216(11) 0.0233(12) 0.0207(10) -0.0002(9) 0.0004(8) -0.0036(9)
C36 0.0224(11) 0.0252(12) 0.0226(11) 0.0039(9) 0.0041(9) -0.0028(9)
C37 0.0261(12) 0.0352(14) 0.0330(13) -0.0016(11) -0.0022(10) -0.0052(11)
C38 0.0283(13) 0.0373(16) 0.0499(17) -0.0004(13) -0.0015(12) -0.0090(12)
C39 0.0228(12) 0.0331(14) 0.0481(16) 0.0036(12) -0.0006(11) 0.0018(11)
C40 0.0411(16) 0.0402(17) 0.062(2) 0.0150(15) -0.0070(14) 0.0013(14)
C41 0.0234(11) 0.0253(12) 0.0307(12) -0.0049(10) 0.0021(9) -0.0013(10)
C42 0.0344(14) 0.0325(15) 0.0554(18) -0.0176(13) 0.0159(13) -0.0045(12)
C43 0.137(4) 0.054(2) 0.083(3) -0.025(2) 0.073(3) -0.033(3)
C44 0.0278(15) 0.062(2) 0.103(3) -0.040(2) 0.0106(17) -0.0039(16)
C45A 0.072(6) 0.069(5) 0.111(9) 0.014(5) 0.005(4) -0.004(4)
C45B 0.072(6) 0.069(5) 0.111(9) 0.014(5) 0.005(4) -0.004(4)
Cl1 0.0332(3) 0.0427(4) 0.0385(3) -0.0085(3) 0.0015(3) 0.0018(3)
O7 0.085(2) 0.081(2) 0.0674(18) 0.0059(15) -0.0345(16) -0.0063(17)
O8 0.122(3) 0.104(3) 0.0508(16) -0.0099(17) 0.0284(17) 0.039(2)
O9 0.0455(15) 0.0593(18) 0.142(3) 0.0212(18) -0.0096(17) -0.0164(13)
O10 0.0873(19) 0.0406(14) 0.0722(17) -0.0012(12) 0.0230(15) -0.0035(13)
Cl2 0.0437(4) 0.0352(4) 0.0505(4) 0.0025(3) -0.0034(3) -0.0021(3)
O11 0.078(2) 0.102(3) 0.097(2) -0.001(2) 0.0159(18) -0.0514(19)
O12 0.088(2) 0.115(3) 0.157(4) 0.076(3) -0.041(2) 0.011(2)
O13 0.0787(19) 0.085(2) 0.0561(16) 0.0047(15) -0.0094(14) -0.0235(17)
O14 0.130(3) 0.062(2) 0.144(3) -0.042(2) 0.072(3) -0.022(2)
Cl3 0.0454(4) 0.0471(4) 0.0373(3) -0.0038(3) 0.0031(3) -0.0139(3)
O15 0.0582(15) 0.0494(15) 0.093(2) -0.0195(14) 0.0352(14) -0.0184(12)
O16 0.0636(15) 0.0547(15) 0.0445(12) 0.0000(11) 0.0151(11) 0.0034(12)
O17A 0.037(3) 0.098(11) 0.046(4) 0.002(4) -0.002(3) -0.013(4)
O18A 0.101(9) 0.037(4) 0.050(4) -0.002(3) -0.009(5) 0.022(5)
O17B 0.049(3) 0.124(10) 0.039(2) 0.005(3) -0.0017(18) -0.012(3)
O18B 0.111(8) 0.031(3) 0.140(8) -0.034(4) 0.033(6) -0.012(4)

loop_
_atom_type_symbol
_atom_type_description
_atom_type_scat_dispersion_real
_atom_type_scat_dispersion_imag
_atom_type_scat_source
C C 0.0181 0.0091 'International Tables Vol C Tables 4.2.6.8 and 6.1.1.4'
H H 0.0000 0.0000 'International Tables Vol C Tables 4.2.6.8 and 6.1.1.4'
Cl Cl 0.3639 0.7018 'International Tables Vol C Tables 4.2.6.8 and 6.1.1.4'
Er Er -9.4367 3.9380 'International Tables Vol C Tables 4.2.6.8 and 6.1.1.4'
N N 0.0311 0.0180 'International Tables Vol C Tables 4.2.6.8 and 6.1.1.4'
O O 0.0492 0.0322 'International Tables Vol C Tables 4.2.6.8 and 6.1.1.4'

loop_
_exptl_crystal_face_index_h
_exptl_crystal_face_index_k
_exptl_crystal_face_index_l
_exptl_crystal_face_perp_dist
0 0 -1 0.0272
0 0 1 0.0472
-2 -1 1 0.0350
1 0 1 0.0397
3 2 -4 0.0323
-1 1 -5 0.0272
-5 1 1 0.0659
0 1 -1 0.0361
4 -2 -5 0.0469
1 1 5 0.0443

loop_
_geom_angle_atom_site_label_1
_geom_angle_atom_site_label_2
_geom_angle_atom_site_label_3
_geom_angle
_geom_angle_site_symmetry_1
_geom_angle_site_symmetry_3
_geom_angle_publ_flag
O1 Er1 N1 65.18(6) . . ?
O1 Er1 N4 72.10(6) . . ?
O1 Er1 N7 134.19(6) . . ?
O2 Er1 O1 130.43(6) . . ?
O2 Er1 O3 146.82(6) . . ?
O2 Er1 O5 80.75(6) . . ?
O2 Er1 N1 65.40(6) . . ?
O2 Er1 N4 137.33(6) . . ?
O2 Er1 N7 70.34(6) . . ?
O3 Er1 O1 75.10(6) . . ?
O3 Er1 N1 135.91(6) . . ?
O3 Er1 N4 63.64(6) . . ?
O3 Er1 N7 76.50(6) . . ?
O4 Er1 O1 91.45(6) . . ?
O4 Er1 O2 78.02(6) . . ?
O4 Er1 O3 127.80(6) . . ?
O4 Er1 O5 78.23(6) . . ?
O4 Er1 N1 73.22(6) . . ?
O4 Er1 N4 64.22(6) . . ?
O4 Er1 N7 134.31(6) . . ?
O5 Er1 O1 144.71(6) . . ?
O5 Er1 O3 84.77(6) . . ?
O5 Er1 N1 139.21(6) . . ?
O5 Er1 N4 73.04(6) . . ?
O5 Er1 N7 65.06(6) . . ?
O6 Er1 O1 76.48(6) . . ?
O6 Er1 O2 83.40(6) . . ?
O6 Er1 O3 83.51(6) . . ?
O6 Er1 O4 142.72(6) . . ?
O6 Er1 O5 130.25(6) . . ?
O6 Er1 N1 69.69(6) . . ?
O6 Er1 N4 139.06(7) . . ?
O6 Er1 N7 65.20(6) . . ?
N1 Er1 N7 118.84(6) . . ?
N4 Er1 N1 117.38(6) . . ?
N4 Er1 N7 123.78(6) . . ?
C6 O1 Er1 122.76(15) . . ?
C11 O2 Er1 123.71(15) . . ?
C21 O3 Er1 117.91(15) . . ?
C26 O4 Er1 118.92(15) . . ?
C36 O5 Er1 123.75(15) . . ?
C41 O6 Er1 124.93(15) . . ?
C1 N1 Er1 116.75(15) . . ?
C5 N1 Er1 117.59(15) . . ?
C5 N1 C1 119.3(2) . . ?
C6 N2 C7 118.0(2) . . ?
C6 N2 C9 123.9(2) . . ?
C9 N2 C7 116.8(2) . . ?
C11 N3 C12 118.9(2) . . ?
C11 N3 C14 123.7(2) . . ?
C12 N3 C14 117.4(2) . . ?
C16 N4 Er1 119.37(16) . . ?
C16 N4 C20 120.7(2) . . ?
C20 N4 Er1 119.93(16) . . ?
C26 N5 C27 125.9(2) . . ?
C26 N5 C29 118.5(2) . . ?
C27 N5 C29 114.9(2) . . ?
C21 N6 C22 117.7(2) . . ?
C21 N6 C24 125.6(2) . . ?
C22 N6 C24 115.3(2) . . ?
C31 N7 Er1 114.88(15) . . ?
C31 N7 C35 119.7(2) . . ?
C35 N7 Er1 115.77(15) . . ?
C36 N8 C37 125.7(2) . . ?
C36 N8 C39 117.4(2) . . ?
C39 N8 C37 116.3(2) . . ?
C41 N9 C42 125.9(2) . . ?
C41 N9 C44 117.2(2) . . ?
C42 N9 C44 116.6(2) . . ?
N1 C1 C2 121.8(2) . . ?
N1 C1 C11 111.1(2) . . ?
C2 C1 C11 126.6(2) . . ?
C1 C2 H2 120.7 . . ?
C3 C2 C1 118.6(2) . . ?
C3 C2 H2 120.7 . . ?
C2 C3 H3 120.1 . . ?
C2 C3 C4 119.8(2) . . ?
C4 C3 H3 120.1 . . ?
C3 C4 H4 121.1 . . ?
C3 C4 C5 117.8(2) . . ?
C5 C4 H4 121.1 . . ?
N1 C5 C4 122.5(2) . . ?
N1 C5 C6 111.6(2) . . ?
C4 C5 C6 125.3(2) . . ?
O1 C6 N2 121.9(2) . . ?
O1 C6 C5 116.5(2) . . ?
N2 C6 C5 121.5(2) . . ?
N2 C7 H7A 109.0 . . ?
N2 C7 H7B 109.0 . . ?
N2 C7 C8 113.1(2) . . ?
H7A C7 H7B 107.8 . . ?
C8 C7 H7A 109.0 . . ?
C8 C7 H7B 109.0 . . ?
C7 C8 H8A 109.5 . . ?
C7 C8 H8B 109.5 . . ?
C7 C8 H8C 109.5 . . ?
H8A C8 H8B 109.5 . . ?
H8A C8 H8C 109.5 . . ?
H8B C8 H8C 109.5 . . ?
N2 C9 H9A 108.8 . . ?
N2 C9 H9B 108.8 . . ?
N2 C9 C10 114.0(2) . . ?
H9A C9 H9B 107.7 . . ?
C10 C9 H9A 108.8 . . ?
C10 C9 H9B 108.8 . . ?
C9 C10 H10A 109.5 . . ?
C9 C10 H10B 109.5 . . ?
C9 C10 H10C 109.5 . . ?
H10A C10 H10B 109.5 . . ?
H10A C10 H10C 109.5 . . ?
H10B C10 H10C 109.5 . . ?
O2 C11 N3 122.1(2) . . ?
O2 C11 C1 116.0(2) . . ?
N3 C11 C1 121.9(2) . . ?
N3 C12 H12A 109.2 . . ?
N3 C12 H12B 109.2 . . ?
N3 C12 C13 112.2(2) . . ?
H12A C12 H12B 107.9 . . ?
C13 C12 H12A 109.2 . . ?
C13 C12 H12B 109.2 . . ?
C12 C13 H13A 109.5 . . ?
C12 C13 H13B 109.5 . . ?
C12 C13 H13C 109.5 . . ?
H13A C13 H13B 109.5 . . ?
H13A C13 H13C 109.5 . . ?
H13B C13 H13C 109.5 . . ?
N3 C14 H14A 109.0 . . ?
N3 C14 H14B 109.0 . . ?
N3 C14 C15 112.8(2) . . ?
H14A C14 H14B 107.8 . . ?
C15 C14 H14A 109.0 . . ?
C15 C14 H14B 109.0 . . ?
C14 C15 H15A 109.5 . . ?
C14 C15 H15B 109.5 . . ?
C14 C15 H15C 109.5 . . ?
H15A C15 H15B 109.5 . . ?
H15A C15 H15C 109.5 . . ?
H15B C15 H15C 109.5 . . ?
N4 C16 C17 121.2(2) . . ?
N4 C16 C26 109.6(2) . . ?
C17 C16 C26 129.1(2) . . ?
C16 C17 H17 120.9 . . ?
C18 C17 C16 118.3(3) . . ?
C18 C17 H17 120.9 . . ?
C17 C18 H18 119.8 . . ?
C19 C18 C17 120.4(3) . . ?
C19 C18 H18 119.8 . . ?
C18 C19 H19 121.0 . . ?
C18 C19 C20 118.0(3) . . ?
C20 C19 H19 121.0 . . ?
N4 C20 C19 121.2(2) . . ?
N4 C20 C21 109.5(2) . . ?
C19 C20 C21 129.2(2) . . ?
O3 C21 N6 121.2(2) . . ?
O3 C21 C20 115.9(2) . . ?
N6 C21 C20 122.8(2) . . ?
N6 C22 H22A 109.1 . . ?
N6 C22 H22B 109.1 . . ?
N6 C22 C23 112.5(3) . . ?
H22A C22 H22B 107.8 . . ?
C23 C22 H22A 109.1 . . ?
C23 C22 H22B 109.1 . . ?
C22 C23 H23A 109.5 . . ?
C22 C23 H23B 109.5 . . ?
C22 C23 H23C 109.5 . . ?
H23A C23 H23B 109.5 . . ?
H23A C23 H23C 109.5 . . ?
H23B C23 H23C 109.5 . . ?
N6 C24 H24A 109.1 . . ?
N6 C24 H24B 109.1 . . ?
N6 C24 C25 112.6(2) . . ?
H24A C24 H24B 107.8 . . ?
C25 C24 H24A 109.1 . . ?
C25 C24 H24B 109.1 . . ?
C24 C25 H25A 109.5 . . ?
C24 C25 H25B 109.5 . . ?
C24 C25 H25C 109.5 . . ?
H25A C25 H25B 109.5 . . ?
H25A C25 H25C 109.5 . . ?
H25B C25 H25C 109.5 . . ?
O4 C26 N5 121.4(2) . . ?
O4 C26 C16 115.6(2) . . ?
N5 C26 C16 123.1(2) . . ?
N5 C27 H27A 109.1 . . ?
N5 C27 H27B 109.1 . . ?
N5 C27 C28 112.6(3) . . ?
H27A C27 H27B 107.8 . . ?
C28 C27 H27A 109.1 . . ?
C28 C27 H27B 109.1 . . ?
C27 C28 H28A 109.5 . . ?
C27 C28 H28B 109.5 . . ?
C27 C28 H28C 109.5 . . ?
H28A C28 H28B 109.5 . . ?
H28A C28 H28C 109.5 . . ?
H28B C28 H28C 109.5 . . ?
N5 C29 H29A 109.3 . . ?
N5 C29 H29B 109.3 . . ?
N5 C29 C30 111.8(3) . . ?
H29A C29 H29B 107.9 . . ?
C30 C29 H29A 109.3 . . ?
C30 C29 H29B 109.3 . . ?
C29 C30 H30A 109.5 . . ?
C29 C30 H30B 109.5 . . ?
C29 C30 H30C 109.5 . . ?
H30A C30 H30B 109.5 . . ?
H30A C30 H30C 109.5 . . ?
H30B C30 H30C 109.5 . . ?
N7 C31 C32 121.8(2) . . ?
N7 C31 C41 110.8(2) . . ?
C32 C31 C41 126.5(2) . . ?
C31 C32 H32 121.0 . . ?
C31 C32 C33 118.0(2) . . ?
C33 C32 H32 121.0 . . ?
C32 C33 H33 120.0 . . ?
C34 C33 C32 120.1(2) . . ?
C34 C33 H33 120.0 . . ?
C33 C34 H34 120.9 . . ?
C35 C34 C33 118.2(2) . . ?
C35 C34 H34 120.9 . . ?
N7 C35 C34 121.9(2) . . ?
N7 C35 C36 110.7(2) . . ?
C34 C35 C36 126.7(2) . . ?
O5 C36 N8 121.5(2) . . ?
O5 C36 C35 115.6(2) . . ?
N8 C36 C35 122.9(2) . . ?
N8 C37 H37A 108.9 . . ?
N8 C37 H37B 108.9 . . ?
N8 C37 C38 113.3(2) . . ?
H37A C37 H37B 107.7 . . ?
C38 C37 H37A 108.9 . . ?
C38 C37 H37B 108.9 . . ?
C37 C38 H38A 109.5 . . ?
C37 C38 H38B 109.5 . . ?
C37 C38 H38C 109.5 . . ?
H38A C38 H38B 109.5 . . ?
H38A C38 H38C 109.5 . . ?
H38B C38 H38C 109.5 . . ?
N8 C39 H39A 109.3 . . ?
N8 C39 H39B 109.3 . . ?
N8 C39 C40 111.7(2) . . ?
H39A C39 H39B 107.9 . . ?
C40 C39 H39A 109.3 . . ?
C40 C39 H39B 109.3 . . ?
C39 C40 H40A 109.5 . . ?
C39 C40 H40B 109.5 . . ?
C39 C40 H40C 109.5 . . ?
H40A C40 H40B 109.5 . . ?
H40A C40 H40C 109.5 . . ?
H40B C40 H40C 109.5 . . ?
O6 C41 N9 121.2(2) . . ?
O6 C41 C31 115.6(2) . . ?
N9 C41 C31 123.3(2) . . ?
N9 C42 H42A 109.4 . . ?
N9 C42 H42B 109.4 . . ?
N9 C42 C43 111.2(3) . . ?
H42A C42 H42B 108.0 . . ?
C43 C42 H42A 109.4 . . ?
C43 C42 H42B 109.4 . . ?
C42 C43 H43A 109.5 . . ?
C42 C43 H43B 109.5 . . ?
C42 C43 H43C 109.5 . . ?
H43A C43 H43B 109.5 . . ?
H43A C43 H43C 109.5 . . ?
H43B C43 H43C 109.5 . . ?
N9 C44 H44A 109.1 . . ?
N9 C44 H44B 109.1 . . ?
N9 C44 H44C 110.3 . . ?
N9 C44 H44D 110.3 . . ?
H44A C44 H44B 107.9 . . ?
H44C C44 H44D 108.5 . . ?
C45A C44 N9 112.3(6) . . ?
C45A C44 H44A 109.1 . . ?
C45A C44 H44B 109.1 . . ?
C45B C44 N9 107.3(6) . . ?
C45B C44 H44C 110.3 . . ?
C45B C44 H44D 110.3 . . ?
C44 C45A H45A 109.5 . . ?
C44 C45A H45B 109.5 . . ?
C44 C45A H45C 109.5 . . ?
H45A C45A H45B 109.5 . . ?
H45A C45A H45C 109.5 . . ?
H45B C45A H45C 109.5 . . ?
C44 C45B H45D 109.5 . . ?
C44 C45B H45E 109.5 . . ?
C44 C45B H45F 109.5 . . ?
H45D C45B H45E 109.5 . . ?
H45D C45B H45F 109.5 . . ?
H45E C45B H45F 109.5 . . ?
O7 Cl1 O10 109.80(19) . . ?
O8 Cl1 O7 109.9(2) . . ?
O8 Cl1 O10 108.5(2) . . ?
O9 Cl1 O7 108.6(2) . . ?
O9 Cl1 O8 110.5(2) . . ?
O9 Cl1 O10 109.52(18) . . ?
O11 Cl2 O13 109.6(2) . . ?
O11 Cl2 O14 110.9(2) . . ?
O12 Cl2 O11 113.0(2) . . ?
O12 Cl2 O13 107.6(2) . . ?
O12 Cl2 O14 110.0(3) . . ?
O14 Cl2 O13 105.4(2) . . ?
O15 Cl3 O16 110.38(16) . . ?
O15 Cl3 O17A 120.4(4) . . ?
O15 Cl3 O18A 95.2(7) . . ?
O15 Cl3 O17B 100.5(4) . . ?
O16 Cl3 O18A 106.9(4) . . ?
O16 Cl3 O17B 101.8(3) . . ?
O17A Cl3 O16 119.1(4) . . ?
O17A Cl3 O18A 99.9(6) . . ?
O18B Cl3 O15 118.6(5) . . ?
O18B Cl3 O16 110.2(5) . . ?
O18B Cl3 O17B 113.7(5) . . ?

loop_
_geom_bond_atom_site_label_1
_geom_bond_atom_site_label_2
_geom_bond_distance
_geom_bond_site_symmetry_2
_geom_bond_publ_flag
Er1 O1 2.3796(16) . ?
Er1 O2 2.3449(17) . ?
Er1 O3 2.3783(17) . ?
Er1 O4 2.3406(16) . ?
Er1 O5 2.3549(16) . ?
Er1 O6 2.3217(17) . ?
Er1 N1 2.496(2) . ?
Er1 N4 2.480(2) . ?
Er1 N7 2.515(2) . ?
O1 C6 1.254(3) . ?
O2 C11 1.252(3) . ?
O3 C21 1.257(3) . ?
O4 C26 1.255(3) . ?
O5 C36 1.256(3) . ?
O6 C41 1.252(3) . ?
N1 C1 1.340(3) . ?
N1 C5 1.334(3) . ?
N2 C6 1.329(3) . ?
N2 C7 1.477(3) . ?
N2 C9 1.475(3) . ?
N3 C11 1.333(3) . ?
N3 C12 1.473(3) . ?
N3 C14 1.477(3) . ?
N4 C16 1.335(3) . ?
N4 C20 1.339(3) . ?
N5 C26 1.319(3) . ?
N5 C27 1.473(3) . ?
N5 C29 1.478(4) . ?
N6 C21 1.328(3) . ?
N6 C22 1.472(4) . ?
N6 C24 1.476(3) . ?
N7 C31 1.339(3) . ?
N7 C35 1.343(3) . ?
N8 C36 1.327(3) . ?
N8 C37 1.478(3) . ?
N8 C39 1.477(3) . ?
N9 C41 1.328(3) . ?
N9 C42 1.472(3) . ?
N9 C44 1.490(4) . ?
C1 C2 1.390(4) . ?
C1 C11 1.510(3) . ?
C2 H2 0.9500 . ?
C2 C3 1.380(4) . ?
C3 H3 0.9500 . ?
C3 C4 1.389(4) . ?
C4 H4 0.9500 . ?
C4 C5 1.390(3) . ?
C5 C6 1.508(3) . ?
C7 H7A 0.9900 . ?
C7 H7B 0.9900 . ?
C7 C8 1.507(4) . ?
C8 H8A 0.9800 . ?
C8 H8B 0.9800 . ?
C8 H8C 0.9800 . ?
C9 H9A 0.9900 . ?
C9 H9B 0.9900 . ?
C9 C10 1.520(4) . ?
C10 H10A 0.9800 . ?
C10 H10B 0.9800 . ?
C10 H10C 0.9800 . ?
C12 H12A 0.9900 . ?
C12 H12B 0.9900 . ?
C12 C13 1.518(4) . ?
C13 H13A 0.9800 . ?
C13 H13B 0.9800 . ?
C13 H13C 0.9800 . ?
C14 H14A 0.9900 . ?
C14 H14B 0.9900 . ?
C14 C15 1.517(4) . ?
C15 H15A 0.9800 . ?
C15 H15B 0.9800 . ?
C15 H15C 0.9800 . ?
C16 C17 1.391(4) . ?
C16 C26 1.508(4) . ?
C17 H17 0.9500 . ?
C17 C18 1.384(4) . ?
C18 H18 0.9500 . ?
C18 C19 1.383(4) . ?
C19 H19 0.9500 . ?
C19 C20 1.394(4) . ?
C20 C21 1.514(4) . ?
C22 H22A 0.9900 . ?
C22 H22B 0.9900 . ?
C22 C23 1.502(5) . ?
C23 H23A 0.9800 . ?
C23 H23B 0.9800 . ?
C23 H23C 0.9800 . ?
C24 H24A 0.9900 . ?
C24 H24B 0.9900 . ?
C24 C25 1.510(4) . ?
C25 H25A 0.9800 . ?
C25 H25B 0.9800 . ?
C25 H25C 0.9800 . ?
C27 H27A 0.9900 . ?
C27 H27B 0.9900 . ?
C27 C28 1.514(4) . ?
C28 H28A 0.9800 . ?
C28 H28B 0.9800 . ?
C28 H28C 0.9800 . ?
C29 H29A 0.9900 . ?
C29 H29B 0.9900 . ?
C29 C30 1.509(5) . ?
C30 H30A 0.9800 . ?
C30 H30B 0.9800 . ?
C30 H30C 0.9800 . ?
C31 C32 1.388(3) . ?
C31 C41 1.511(3) . ?
C32 H32 0.9500 . ?
C32 C33 1.392(4) . ?
C33 H33 0.9500 . ?
C33 C34 1.386(4) . ?
C34 H34 0.9500 . ?
C34 C35 1.385(3) . ?
C35 C36 1.508(3) . ?
C37 H37A 0.9900 . ?
C37 H37B 0.9900 . ?
C37 C38 1.517(4) . ?
C38 H38A 0.9800 . ?
C38 H38B 0.9800 . ?
C38 H38C 0.9800 . ?
C39 H39A 0.9900 . ?
C39 H39B 0.9900 . ?
C39 C40 1.516(4) . ?
C40 H40A 0.9800 . ?
C40 H40B 0.9800 . ?
C40 H40C 0.9800 . ?
C42 H42A 0.9900 . ?
C42 H42B 0.9900 . ?
C42 C43 1.508(5) . ?
C43 H43A 0.9800 . ?
C43 H43B 0.9800 . ?
C43 H43C 0.9800 . ?
C44 H44A 0.9900 . ?
C44 H44B 0.9900 . ?
C44 H44C 0.9900 . ?
C44 H44D 0.9900 . ?
C44 C45A 1.436(15) . ?
C44 C45B 1.370(12) . ?
C45A H45A 0.9800 . ?
C45A H45B 0.9800 . ?
C45A H45C 0.9800 . ?
C45B H45D 0.9800 . ?
C45B H45E 0.9800 . ?
C45B H45F 0.9800 . ?
Cl1 O7 1.418(3) . ?
Cl1 O8 1.411(3) . ?
Cl1 O9 1.410(3) . ?
Cl1 O10 1.427(3) . ?
Cl2 O11 1.411(3) . ?
Cl2 O12 1.386(3) . ?
Cl2 O13 1.435(3) . ?
Cl2 O14 1.424(3) . ?
Cl3 O15 1.410(2) . ?
Cl3 O16 1.433(2) . ?
Cl3 O17A 1.422(8) . ?
Cl3 O18A 1.574(9) . ?
Cl3 O17B 1.495(8) . ?
Cl3 O18B 1.320(8) . ?

loop_
_geom_torsion_atom_site_label_1
_geom_torsion_atom_site_label_2
_geom_torsion_atom_site_label_3
_geom_torsion_atom_site_label_4
_geom_torsion
_geom_torsion_site_symmetry_1
_geom_torsion_site_symmetry_2
_geom_torsion_site_symmetry_3
_geom_torsion_site_symmetry_4
_geom_torsion_publ_flag
Er1 O1 C6 N2 161.86(17) . . . . ?
Er1 O1 C6 C5 -20.1(3) . . . . ?
Er1 O2 C11 N3 -159.47(18) . . . . ?
Er1 O2 C11 C1 21.0(3) . . . . ?
Er1 O3 C21 N6 -137.2(2) . . . . ?
Er1 O3 C21 C20 42.7(3) . . . . ?
Er1 O4 C26 N5 -136.4(2) . . . . ?
Er1 O4 C26 C16 42.7(3) . . . . ?
Er1 O5 C36 N8 158.18(17) . . . . ?
Er1 O5 C36 C35 -21.2(3) . . . . ?
Er1 O6 C41 N9 -163.7(2) . . . . ?
Er1 O6 C41 C31 16.1(3) . . . . ?
Er1 N1 C1 C2 -146.55(19) . . . . ?
Er1 N1 C1 C11 25.4(2) . . . . ?
Er1 N1 C5 C4 147.1(2) . . . . ?
Er1 N1 C5 C6 -24.2(2) . . . . ?
Er1 N4 C16 C17 -174.29(19) . . . . ?
Er1 N4 C16 C26 2.2(3) . . . . ?
Er1 N4 C20 C19 178.87(19) . . . . ?
Er1 N4 C20 C21 -4.1(3) . . . . ?
Er1 N7 C31 C32 -138.3(2) . . . . ?
Er1 N7 C31 C41 31.1(2) . . . . ?
Er1 N7 C35 C34 140.3(2) . . . . ?
Er1 N7 C35 C36 -30.3(2) . . . . ?
N1 C1 C2 C3 -2.3(4) . . . . ?
N1 C1 C11 O2 -30.3(3) . . . . ?
N1 C1 C11 N3 150.2(2) . . . . ?
N1 C5 C6 O1 29.0(3) . . . . ?
N1 C5 C6 N2 -153.0(2) . . . . ?
N4 C16 C17 C18 -4.9(4) . . . . ?
N4 C16 C26 O4 -27.9(3) . . . . ?
N4 C16 C26 N5 151.2(2) . . . . ?
N4 C20 C21 O3 -24.1(3) . . . . ?
N4 C20 C21 N6 155.7(2) . . . . ?
N7 C31 C32 C33 -3.0(4) . . . . ?
N7 C31 C41 O6 -31.5(3) . . . . ?
N7 C31 C41 N9 148.3(3) . . . . ?
N7 C35 C36 O5 33.9(3) . . . . ?
N7 C35 C36 N8 -145.5(2) . . . . ?
C1 N1 C5 C4 -3.9(4) . . . . ?
C1 N1 C5 C6 -175.3(2) . . . . ?
C1 C2 C3 C4 -1.0(4) . . . . ?
C2 C1 C11 O2 141.2(3) . . . . ?
C2 C1 C11 N3 -38.3(4) . . . . ?
C2 C3 C4 C5 1.8(4) . . . . ?
C3 C4 C5 N1 0.7(4) . . . . ?
C3 C4 C5 C6 170.8(2) . . . . ?
C4 C5 C6 O1 -142.1(2) . . . . ?
C4 C5 C6 N2 36.0(4) . . . . ?
C5 N1 C1 C2 4.7(3) . . . . ?
C5 N1 C1 C11 176.7(2) . . . . ?
C6 N2 C7 C8 -81.5(3) . . . . ?
C6 N2 C9 C10 -119.8(3) . . . . ?
C7 N2 C6 O1 6.4(3) . . . . ?
C7 N2 C6 C5 -171.5(2) . . . . ?
C7 N2 C9 C10 73.4(3) . . . . ?
C9 N2 C6 O1 -160.2(2) . . . . ?
C9 N2 C6 C5 21.8(4) . . . . ?
C9 N2 C7 C8 86.1(3) . . . . ?
C11 N3 C12 C13 -123.8(3) . . . . ?
C11 N3 C14 C15 -130.5(3) . . . . ?
C11 C1 C2 C3 -172.9(2) . . . . ?
C12 N3 C11 O2 -8.3(4) . . . . ?
C12 N3 C11 C1 171.2(2) . . . . ?
C12 N3 C14 C15 47.5(3) . . . . ?
C14 N3 C11 O2 169.6(2) . . . . ?
C14 N3 C11 C1 -10.9(4) . . . . ?
C14 N3 C12 C13 58.1(3) . . . . ?
C16 N4 C20 C19 1.2(4) . . . . ?
C16 N4 C20 C21 178.3(2) . . . . ?
C16 C17 C18 C19 1.9(4) . . . . ?
C17 C16 C26 O4 148.2(3) . . . . ?
C17 C16 C26 N5 -32.7(4) . . . . ?
C17 C18 C19 C20 2.5(4) . . . . ?
C18 C19 C20 N4 -4.1(4) . . . . ?
C18 C19 C20 C21 179.5(3) . . . . ?
C19 C20 C21 O3 152.6(3) . . . . ?
C19 C20 C21 N6 -27.5(4) . . . . ?
C20 N4 C16 C17 3.4(4) . . . . ?
C20 N4 C16 C26 179.9(2) . . . . ?
C21 N6 C22 C23 83.0(4) . . . . ?
C21 N6 C24 C25 113.2(3) . . . . ?
C22 N6 C21 O3 -1.4(4) . . . . ?
C22 N6 C21 C20 178.7(3) . . . . ?
C22 N6 C24 C25 -80.6(3) . . . . ?
C24 N6 C21 O3 164.4(2) . . . . ?
C24 N6 C21 C20 -15.4(4) . . . . ?
C24 N6 C22 C23 -84.3(3) . . . . ?
C26 N5 C27 C28 110.4(3) . . . . ?
C26 N5 C29 C30 84.7(3) . . . . ?
C26 C16 C17 C18 179.4(3) . . . . ?
C27 N5 C26 O4 170.4(2) . . . . ?
C27 N5 C26 C16 -8.6(4) . . . . ?
C27 N5 C29 C30 -86.9(3) . . . . ?
C29 N5 C26 O4 -0.1(4) . . . . ?
C29 N5 C26 C16 -179.2(2) . . . . ?
C29 N5 C27 C28 -78.7(3) . . . . ?
C31 N7 C35 C34 -4.1(3) . . . . ?
C31 N7 C35 C36 -174.68(19) . . . . ?
C31 C32 C33 C34 -2.5(4) . . . . ?
C32 C31 C41 O6 137.3(3) . . . . ?
C32 C31 C41 N9 -42.8(4) . . . . ?
C32 C33 C34 C35 4.6(4) . . . . ?
C33 C34 C35 N7 -1.3(4) . . . . ?
C33 C34 C35 C36 167.6(2) . . . . ?
C34 C35 C36 O5 -136.1(2) . . . . ?
C34 C35 C36 N8 44.5(4) . . . . ?
C35 N7 C31 C32 6.4(3) . . . . ?
C35 N7 C31 C41 175.8(2) . . . . ?
C36 N8 C37 C38 -113.5(3) . . . . ?
C36 N8 C39 C40 -79.6(3) . . . . ?
C37 N8 C36 O5 -170.6(2) . . . . ?
C37 N8 C36 C35 8.7(4) . . . . ?
C37 N8 C39 C40 92.0(3) . . . . ?
C39 N8 C36 O5 0.1(3) . . . . ?
C39 N8 C36 C35 179.4(2) . . . . ?
C39 N8 C37 C38 75.7(3) . . . . ?
C41 N9 C42 C43 -114.6(4) . . . . ?
C41 N9 C44 C45A -128.0(8) . . . . ?
C41 N9 C44 C45B -90.3(7) . . . . ?
C41 C31 C32 C33 -170.8(2) . . . . ?
C42 N9 C41 O6 168.0(3) . . . . ?
C42 N9 C41 C31 -11.8(5) . . . . ?
C42 N9 C44 C45A 57.6(9) . . . . ?
C42 N9 C44 C45B 95.3(7) . . . . ?
C44 N9 C41 O6 -5.8(4) . . . . ?
C44 N9 C41 C31 174.4(3) . . . . ?
C44 N9 C42 C43 59.2(5) . . . . ?

loop_
_exptl_oxdiff_crystal_face_indexfrac_h
_exptl_oxdiff_crystal_face_indexfrac_k
_exptl_oxdiff_crystal_face_indexfrac_l
_exptl_oxdiff_crystal_face_x
_exptl_oxdiff_crystal_face_y
_exptl_oxdiff_crystal_face_z
0.0001 -0.0000 -0.9999 0.0243 -0.0312 0.0130
-0.0001 0.0000 0.9999 -0.0243 0.0312 -0.0130
-2.0001 -0.9992 1.0008 0.0364 0.1301 0.1223
0.9989 0.0001 1.0004 -0.0087 0.0195 -0.0762
3.0013 1.9983 -4.0019 -0.0397 -0.3109 -0.1553
-0.9967 0.9988 -5.0019 0.0141 -0.2197 0.1195
-4.9934 0.9984 0.9953 -0.1944 0.0143 0.2944
0.0020 0.9990 -1.0018 -0.0676 -0.1067 0.0042
3.9929 -1.9975 -4.9934 0.3682 -0.0518 -0.1704
1.0004 0.9992 4.9979 -0.1981 0.0687 -0.1371
